data_7032649
loop_
_publ_author_name
'Shen, Xu-Yu'
'Zhang, Long'
'Lin, Yue-Jian'
'Jin, Guo-Xin'

_publ_section_title
;
 Construction of iridium and rhodium cyclometalated macrocycles based on
 p-carborane and N,N'-donor bridging ligands.
;
_journal_issue 45
_journal_name_full 'Dalton transactions (Cambridge, England : 2003)'
_journal_page_first 17200
_journal_page_last 17208
_journal_paper_doi 10.1039/c4dt02495h
_journal_volume 43
_journal_year 2014
_chemical_formula_moiety 'C92 H124 B20 N8 O8 Rh4, 4(C F3 O3 S), 6(C H4 O), 8(H2 O)'
_chemical_formula_sum 'C102 H164 B20 F12 N8 O34 Rh4 S4'
_chemical_formula_weight 3030.48
_chemical_name_systematic 4b
_space_group_crystal_system monoclinic
_space_group_IT_number 14
_space_group_name_Hall '-P 2yn'
_space_group_name_H-M_alt 'P 1 21/n 1'
_symmetry_space_group_name_Hall '-P 2yn'
_symmetry_space_group_name_H-M 'P 1 21/n 1'
_atom_sites_solution_hydrogens geom
_audit_creation_method SHELXL-2013
_cell_angle_alpha 90
_cell_angle_beta 102.403(2)
_cell_angle_gamma 90
_cell_formula_units_Z 2
_cell_length_a 13.1486(14)
_cell_length_b 18.488(2)
_cell_length_c 30.333(3)
_cell_measurement_reflns_used 6927
_cell_measurement_temperature 173(2)
_cell_measurement_theta_max 24.94
_cell_measurement_theta_min 2.16
_cell_volume 7201.6(13)
_computing_cell_refinement 'Bruker SAINT'
_computing_data_collection 'Bruker APEX2'
_computing_data_reduction 'Bruker SAINT'
_computing_molecular_graphics 'Bruker SHELXTL'
_computing_publication_material 'Bruker SHELXTL'
_computing_structure_refinement 'SHELXL-2013 (Sheldrick, 2013)'
_computing_structure_solution 'SHELXS-97 (Sheldrick, 2008)'
_diffrn_ambient_temperature 173(2)
_diffrn_measured_fraction_theta_full 0.993
_diffrn_measured_fraction_theta_max 0.994
_diffrn_measurement_device_type 'Bruker APEX-II CCD'
_diffrn_measurement_method '\f and \w scans'
_diffrn_radiation_type MoK\a
_diffrn_radiation_wavelength 0.71073
_diffrn_reflns_av_R_equivalents 0.0776
_diffrn_reflns_av_unetI/netI 0.1063
_diffrn_reflns_Laue_measured_fraction_full 0.993
_diffrn_reflns_Laue_measured_fraction_max 0.994
_diffrn_reflns_limit_h_max 12
_diffrn_reflns_limit_h_min -16
_diffrn_reflns_limit_k_max 23
_diffrn_reflns_limit_k_min -23
_diffrn_reflns_limit_l_max 38
_diffrn_reflns_limit_l_min -38
_diffrn_reflns_number 49815
_diffrn_reflns_point_group_measured_fraction_full 0.993
_diffrn_reflns_point_group_measured_fraction_max 0.994
_diffrn_reflns_theta_full 25.242
_diffrn_reflns_theta_max 26.999
_diffrn_reflns_theta_min 1.587
_exptl_absorpt_coefficient_mu 0.594
_exptl_absorpt_correction_T_max 0.746
_exptl_absorpt_correction_T_min 0.657
_exptl_absorpt_correction_type multi-scan
_exptl_absorpt_process_details sadabs
_exptl_crystal_colour yellow
_exptl_crystal_density_diffrn 1.398
_exptl_crystal_description block
_exptl_crystal_F_000 3112
_exptl_crystal_size_max 0.250
_exptl_crystal_size_mid 0.250
_exptl_crystal_size_min 0.150
_platon_squeeze_details
; 
 In asymmetric unit of this data, there were disordered 
 solvents (three methanol and two water molecules) which 
 could not be restrained properly. Therefore, SQUEEZE 
 algorithm was used to omit them. 
;
_refine_diff_density_max 2.532
_refine_diff_density_min -1.352
_refine_diff_density_rms 0.143
_refine_ls_extinction_method none
_refine_ls_goodness_of_fit_ref 1.015
_refine_ls_hydrogen_treatment constr
_refine_ls_matrix_type full
_refine_ls_number_parameters 771
_refine_ls_number_reflns 15616
_refine_ls_number_restraints 101
_refine_ls_restrained_S_all 1.025
_refine_ls_R_factor_all 0.1591
_refine_ls_R_factor_gt 0.0998
_refine_ls_shift/su_max 0.004
_refine_ls_shift/su_mean 0.000
_refine_ls_structure_factor_coef Fsqd
_refine_ls_weighting_details
; 
 w=1/[\s^2^(Fo^2^)+(0.1868P)^2^] 
 where P=(Fo^2^+2Fc^2^)/3 
;
_refine_ls_weighting_scheme calc
_refine_ls_wR_factor_gt 0.2777
_refine_ls_wR_factor_ref 0.3085
_reflns_Friedel_coverage 0.000
_reflns_number_gt 8233
_reflns_number_total 15616
_reflns_threshold_expression 'I > 2\s(I)'
_cod_data_source_file c4dt02495h1.cif
_cod_data_source_block 4b
_cod_depositor_comments 'Adding full bibliography for 7032645--7032650.cif.'
_cod_original_cell_volume 7201.7(13)
_cod_database_code 7032649
_shelx_space_group_comment
; 
The symmetry employed for this shelxl refinement is uniquely defined 
by the following loop, which should always be used as a source of 
symmetry information in preference to the above space-group names. 
They are only intended as comments. 
;
_shelx_estimated_absorpt_t_min 0.866
_shelx_estimated_absorpt_t_max 0.916
_shelxl_version_number 2013-2

loop_
_space_group_symop_operation_xyz
'x, y, z'
'-x+1/2, y+1/2, -z+1/2'
'-x, -y, -z'
'x-1/2, -y-1/2, z-1/2'

loop_
_atom_site_label
_atom_site_type_symbol
_atom_site_fract_x
_atom_site_fract_y
_atom_site_fract_z
_atom_site_U_iso_or_equiv
_atom_site_adp_type
_atom_site_occupancy
_atom_site_site_symmetry_order
_atom_site_calc_flag
_atom_site_refinement_flags_posn
_atom_site_refinement_flags_adp
Rh1 Rh 0.00897(5) -0.03658(4) 0.23488(2) 0.0439(2) Uani 1 1 d . .
Rh2 Rh 0.31900(6) 0.29586(4) -0.02081(2) 0.0597(3) Uani 1 1 d . .
N1 N 0.1686(5) -0.0447(3) 0.26490(18) 0.0395(14) Uani 1 1 d . .
N2 N 0.0656(5) -0.1142(3) 0.19304(17) 0.0371(14) Uani 1 1 d . .
N3 N -0.1562(6) -0.2862(4) 0.0503(2) 0.0533(18) Uani 1 1 d . .
N4 N -0.2550(7) -0.3847(4) -0.0060(2) 0.071(2) Uani 1 1 d . .
O1 O 0.0692(4) 0.0394(3) 0.19526(17) 0.0481(13) Uani 1 1 d . .
O2 O 0.1024(6) 0.1295(3) 0.24647(19) 0.0716(19) Uani 1 1 d . .
O3 O 0.2734(5) 0.2446(3) 0.03415(16) 0.0555(15) Uani 1 1 d . .
O4 O 0.4001(6) 0.2901(5) 0.0889(2) 0.094(3) Uani 1 1 d . .
O5 O 0.1537(16) 0.6316(6) 0.1069(5) 0.203(8) Uani 1 1 d . .
O6 O 0.3227(13) 0.6307(7) 0.1169(4) 0.206(8) Uani 1 1 d D U
O7 O 0.2402(9) 0.7404(5) 0.1336(4) 0.134(4) Uani 1 1 d . .
O8 O 0.7841(13) 0.8758(11) 0.3760(7) 0.252(9) Uani 1 1 d D U
O9 O 0.6339(12) 0.8914(12) 0.3209(5) 0.247(9) Uani 1 1 d D U
O10 O 0.7189(17) 0.9950(8) 0.3465(5) 0.233(8) Uani 1 1 d D U
S1 S 0.2338(3) 0.6769(2) 0.10642(12) 0.0958(10) Uani 1 1 d D .
S2 S 0.7041(4) 0.9268(4) 0.3588(2) 0.169(3) Uani 1 1 d D .
F1 F 0.1474(14) 0.7544(11) 0.0454(6) 0.277(9) Uani 1 1 d D .
F2 F 0.3122(9) 0.7483(6) 0.0481(4) 0.163(4) Uani 1 1 d D .
F3 F 0.254(2) 0.6539(11) 0.0284(6) 0.315(10) Uani 1 1 d D U
F4 F 0.5543(8) 0.9732(6) 0.3933(5) 0.184(5) Uani 1 1 d D .
F5 F 0.6191(15) 0.8623(8) 0.4132(6) 0.256(8) Uani 1 1 d D .
F6 F 0.6957(14) 0.9607(10) 0.4374(5) 0.263(8) Uani 1 1 d D .
B1 B 0.1033(8) 0.1332(5) 0.1196(3) 0.047(2) Uani 1 1 d . .
H1 H 0.0309 0.1021 0.1050 0.057 Uiso 1 1 calc R U
B2 B 0.2180(8) 0.0879(5) 0.1431(3) 0.052(2) Uani 1 1 d . .
H2 H 0.2230 0.0274 0.1442 0.062 Uiso 1 1 calc R U
B3 B 0.2856(9) 0.1419(6) 0.1884(3) 0.061(3) Uani 1 1 d . .
H3 H 0.3332 0.1161 0.2194 0.073 Uiso 1 1 calc R U
B4 B 0.2188(10) 0.2206(6) 0.1918(3) 0.064(3) Uani 1 1 d . .
H4 H 0.2242 0.2490 0.2248 0.077 Uiso 1 1 calc R U
B5 B 0.0986(10) 0.2161(6) 0.1505(4) 0.061(3) Uani 1 1 d . .
H5 H 0.0242 0.2398 0.1563 0.073 Uiso 1 1 calc R U
B6 B 0.1348(8) 0.2138(5) 0.0961(3) 0.053(2) Uani 1 1 d . .
H6 H 0.0843 0.2375 0.0650 0.063 Uiso 1 1 calc R U
B7 B 0.2056(8) 0.1371(5) 0.0932(3) 0.049(2) Uani 1 1 d . .
H7 H 0.2029 0.1097 0.0601 0.059 Uiso 1 1 calc R U
B8 B 0.3196(9) 0.1432(7) 0.1339(3) 0.065(3) Uani 1 1 d . .
H8 H 0.3939 0.1203 0.1274 0.078 Uiso 1 1 calc R U
B9 B 0.3234(10) 0.2198(7) 0.1651(3) 0.066(3) Uani 1 1 d . .
H9 H 0.3996 0.2464 0.1800 0.079 Uiso 1 1 calc R U
B10 B 0.2051(9) 0.2710(5) 0.1401(3) 0.058(3) Uani 1 1 d . .
H10 H 0.2016 0.3314 0.1381 0.070 Uiso 1 1 calc R U
C1 C 0.1561(7) 0.1426(4) 0.1763(2) 0.0464(19) Uani 1 1 d . .
C2 C 0.1041(6) 0.1005(4) 0.2101(2) 0.0452(18) Uani 1 1 d . .
C3 C 0.2635(7) 0.2165(5) 0.1091(2) 0.054(2) Uani 1 1 d . .
C4 C 0.3195(7) 0.2564(5) 0.0740(2) 0.058(2) Uani 1 1 d . .
C5 C 0.2194(7) -0.0060(5) 0.3004(2) 0.049(2) Uani 1 1 d . .
H5A H 0.1807 0.0231 0.3167 0.058 Uiso 1 1 calc R U
C6 C 0.3266(7) -0.0078(5) 0.3136(3) 0.056(2) Uani 1 1 d . .
H6A H 0.3611 0.0198 0.3388 0.067 Uiso 1 1 calc R U
C7 C 0.3806(7) -0.0477(5) 0.2911(3) 0.063(2) Uani 1 1 d . .
H7A H 0.4545 -0.0486 0.2999 0.075 Uiso 1 1 calc R U
C8 C 0.3288(7) -0.0899(5) 0.2536(3) 0.058(2) Uani 1 1 d . .
H8A H 0.3671 -0.1194 0.2374 0.070 Uiso 1 1 calc R U
C9 C 0.2235(6) -0.0868(4) 0.2417(2) 0.0440(18) Uani 1 1 d . .
C10 C 0.1624(7) -0.1236(4) 0.2033(2) 0.0448(18) Uani 1 1 d . .
H10A H 0.1951 -0.1549 0.1858 0.054 Uiso 1 1 calc R U
C11 C 0.0059(6) -0.1589(4) 0.1565(2) 0.0393(17) Uani 1 1 d . .
C12 C -0.0356(7) -0.1269(4) 0.1159(2) 0.047(2) Uani 1 1 d . .
C13 C -0.0945(6) -0.1691(4) 0.0801(2) 0.0451(19) Uani 1 1 d . .
C14 C -0.1049(6) -0.2431(5) 0.0880(2) 0.051(2) Uani 1 1 d . .
C15 C -0.0613(7) -0.2743(5) 0.1287(3) 0.054(2) Uani 1 1 d . .
C16 C -0.0027(6) -0.2322(4) 0.1636(2) 0.0450(18) Uani 1 1 d . .
C17 C -0.0994(10) -0.3285(6) 0.0339(4) 0.082(3) Uani 1 1 d . .
H17 H -0.0256 -0.3252 0.0421 0.098 Uiso 1 1 calc R U
C18 C -0.1506(9) -0.3835(5) 0.0014(3) 0.074(3) Uani 1 1 d . .
C19 C -0.0950(11) -0.4270(6) -0.0220(4) 0.096(4) Uani 1 1 d D .
H19 H -0.0215 -0.4222 -0.0174 0.116 Uiso 1 1 calc R U
C20 C -0.1476(13) -0.4782(6) -0.0527(4) 0.106(5) Uani 1 1 d D .
H20 H -0.1108 -0.5115 -0.0674 0.127 Uiso 1 1 calc R U
C21 C -0.2495(14) -0.4784(6) -0.0604(4) 0.098(5) Uani 1 1 d . .
H21 H -0.2859 -0.5106 -0.0827 0.117 Uiso 1 1 calc R U
C22 C -0.3118(10) -0.4318(6) -0.0365(3) 0.083(3) Uani 1 1 d . .
H22 H -0.3856 -0.4344 -0.0420 0.099 Uiso 1 1 calc R U
C23 C -0.0266(10) -0.0454(5) 0.1084(3) 0.080(4) Uani 1 1 d . .
H23A H -0.0956 -0.0256 0.0953 0.120 Uiso 1 1 calc R U
H23B H 0.0202 -0.0369 0.0877 0.120 Uiso 1 1 calc R U
H23C H 0.0015 -0.0217 0.1373 0.120 Uiso 1 1 calc R U
C24 C -0.1366(9) -0.1339(5) 0.0349(3) 0.073(3) Uani 1 1 d . .
H24A H -0.1708 -0.0882 0.0394 0.109 Uiso 1 1 calc R U
H24B H -0.1871 -0.1663 0.0162 0.109 Uiso 1 1 calc R U
H24C H -0.0791 -0.1244 0.0198 0.109 Uiso 1 1 calc R U
C25 C -0.0728(11) -0.3551(5) 0.1362(3) 0.089(4) Uani 1 1 d . .
H25A H -0.1432 -0.3706 0.1215 0.134 Uiso 1 1 calc R U
H25B H -0.0611 -0.3650 0.1687 0.134 Uiso 1 1 calc R U
H25C H -0.0216 -0.3817 0.1234 0.134 Uiso 1 1 calc R U
C26 C 0.0533(7) -0.2696(4) 0.2073(2) 0.053(2) Uani 1 1 d . .
H26A H 0.0044 -0.3015 0.2182 0.080 Uiso 1 1 calc R U
H26B H 0.0795 -0.2329 0.2303 0.080 Uiso 1 1 calc R U
H26C H 0.1117 -0.2982 0.2014 0.080 Uiso 1 1 calc R U
C27 C -0.0638(7) -0.0587(7) 0.2915(3) 0.072(3) Uani 1 1 d D .
C28 C -0.0741(9) 0.0164(7) 0.2788(4) 0.078(3) Uani 1 1 d . .
C29 C -0.1365(9) 0.0186(8) 0.2342(5) 0.093(4) Uani 1 1 d D .
C30 C -0.1577(7) -0.0521(7) 0.2197(4) 0.074(3) Uani 1 1 d D .
C31 C -0.1121(9) -0.0981(6) 0.2562(4) 0.077(3) Uani 1 1 d D .
C32 C -0.0003(10) -0.0801(9) 0.3374(3) 0.107(5) Uani 1 1 d D .
H32A H -0.0192 -0.0491 0.3606 0.160 Uiso 1 1 calc R U
H32B H 0.0740 -0.0742 0.3378 0.160 Uiso 1 1 calc R U
H32C H -0.0145 -0.1307 0.3435 0.160 Uiso 1 1 calc R U
C33 C -0.0383(14) 0.0814(10) 0.3105(6) 0.155(8) Uani 1 1 d . .
H33A H -0.0272 0.1236 0.2926 0.233 Uiso 1 1 calc R U
H33B H 0.0269 0.0692 0.3316 0.233 Uiso 1 1 calc R U
H33C H -0.0919 0.0927 0.3275 0.233 Uiso 1 1 calc R U
C34 C -0.1605(15) 0.0935(11) 0.2093(7) 0.176(9) Uani 1 1 d . U
H34A H -0.1623 0.0873 0.1771 0.264 Uiso 1 1 calc R U
H34B H -0.1061 0.1284 0.2222 0.264 Uiso 1 1 calc R U
H34C H -0.2282 0.1115 0.2132 0.264 Uiso 1 1 calc R U
C35 C -0.2245(10) -0.0763(11) 0.1743(5) 0.136(6) Uani 1 1 d . U
H35A H -0.2689 -0.1168 0.1791 0.204 Uiso 1 1 calc R U
H35B H -0.1790 -0.0916 0.1543 0.204 Uiso 1 1 calc R U
H35C H -0.2682 -0.0359 0.1604 0.204 Uiso 1 1 calc R U
C36 C -0.1317(11) -0.1765(7) 0.2552(5) 0.105(4) Uani 1 1 d . .
H36A H -0.0654 -0.2024 0.2637 0.157 Uiso 1 1 calc R U
H36B H -0.1672 -0.1909 0.2246 0.157 Uiso 1 1 calc R U
H36C H -0.1757 -0.1885 0.2765 0.157 Uiso 1 1 calc R U
C37 C 0.4007(8) 0.2266(7) -0.0573(3) 0.072(3) Uani 1 1 d . .
C38 C 0.3814(8) 0.2901(6) -0.0803(3) 0.069(3) Uani 1 1 d . .
C39 C 0.4319(11) 0.3487(7) -0.0522(4) 0.099(4) Uani 1 1 d . U
C40 C 0.4828(9) 0.3141(8) -0.0102(4) 0.087(4) Uani 1 1 d . U
C41 C 0.4658(9) 0.2415(7) -0.0123(3) 0.082(3) Uani 1 1 d D .
C42 C 0.3686(9) 0.1518(6) -0.0748(4) 0.088(3) Uani 1 1 d . .
H42A H 0.2950 0.1522 -0.0901 0.132 Uiso 1 1 calc R U
H42B H 0.3790 0.1177 -0.0495 0.132 Uiso 1 1 calc R U
H42C H 0.4110 0.1369 -0.0961 0.132 Uiso 1 1 calc R U
C43 C 0.3256(12) 0.2990(8) -0.1286(3) 0.110(5) Uani 1 1 d . .
H43A H 0.3757 0.2958 -0.1482 0.165 Uiso 1 1 calc R U
H43B H 0.2912 0.3464 -0.1325 0.165 Uiso 1 1 calc R U
H43C H 0.2733 0.2608 -0.1366 0.165 Uiso 1 1 calc R U
C44 C 0.4291(17) 0.4279(9) -0.0648(6) 0.168(8) Uani 1 1 d . U
H44A H 0.4229 0.4572 -0.0387 0.252 Uiso 1 1 calc R U
H44B H 0.3691 0.4370 -0.0896 0.252 Uiso 1 1 calc R U
H44C H 0.4933 0.4407 -0.0744 0.252 Uiso 1 1 calc R U
C45 C 0.5555(11) 0.3578(11) 0.0273(6) 0.165(8) Uani 1 1 d . U
H45A H 0.5204 0.3667 0.0522 0.247 Uiso 1 1 calc R U
H45B H 0.5727 0.4042 0.0149 0.247 Uiso 1 1 calc R U
H45C H 0.6197 0.3304 0.0384 0.247 Uiso 1 1 calc R U
C46 C 0.5115(11) 0.1891(9) 0.0228(4) 0.123(5) Uani 1 1 d D .
H46A H 0.5663 0.1615 0.0129 0.184 Uiso 1 1 calc R U
H46B H 0.4573 0.1560 0.0281 0.184 Uiso 1 1 calc R U
H46C H 0.5415 0.2149 0.0508 0.184 Uiso 1 1 calc R U
C47 C 0.2326(14) 0.7089(10) 0.0537(7) 0.148(7) Uani 1 1 d D U
C48 C 0.6402(11) 0.9361(9) 0.4009(4) 0.124(6) Uani 1 1 d D U
O11 O 0.3998(11) 0.7582(5) 0.2056(3) 0.143(5) Uani 1 1 d . .
O12 O 0.5838(13) 0.8507(11) 0.2304(7) 0.251(9) Uani 1 1 d . U

loop_
_atom_site_aniso_label
_atom_site_aniso_U_11
_atom_site_aniso_U_22
_atom_site_aniso_U_33
_atom_site_aniso_U_23
_atom_site_aniso_U_13
_atom_site_aniso_U_12
Rh1 0.0461(4) 0.0583(4) 0.0261(3) -0.0006(2) 0.0049(2) 0.0051(3)
Rh2 0.0795(6) 0.0568(4) 0.0347(3) -0.0003(3) -0.0054(3) -0.0372(4)
N1 0.037(3) 0.051(4) 0.027(3) -0.008(3) -0.001(2) -0.001(3)
N2 0.040(4) 0.044(4) 0.025(3) -0.002(2) 0.001(2) -0.006(3)
N3 0.059(5) 0.048(4) 0.046(4) -0.010(3) -0.004(3) -0.017(4)
N4 0.090(7) 0.068(5) 0.047(4) -0.010(4) -0.006(4) -0.024(5)
O1 0.056(3) 0.046(3) 0.037(3) -0.001(2) -0.002(2) -0.008(3)
O2 0.107(6) 0.064(4) 0.047(3) -0.019(3) 0.022(3) -0.010(4)
O3 0.064(4) 0.067(4) 0.031(3) -0.003(2) 0.001(2) -0.028(3)
O4 0.091(6) 0.124(7) 0.058(4) -0.005(4) -0.006(4) -0.057(5)
O5 0.35(2) 0.085(8) 0.216(15) -0.010(9) 0.143(16) -0.058(11)
O6 0.313(19) 0.136(9) 0.118(8) -0.040(7) -0.066(10) 0.100(11)
O7 0.152(9) 0.092(7) 0.172(10) -0.055(7) 0.066(8) -0.006(6)
O8 0.155(12) 0.31(2) 0.272(18) 0.009(16) 0.004(13) 0.104(14)
O9 0.140(11) 0.38(2) 0.188(14) -0.094(15) -0.036(11) 0.009(14)
O10 0.36(2) 0.202(15) 0.161(12) 0.061(12) 0.103(14) 0.043(15)
S1 0.108(3) 0.087(2) 0.095(2) -0.0082(18) 0.0293(19) 0.006(2)
S2 0.084(3) 0.240(7) 0.177(5) 0.105(5) 0.014(3) 0.033(4)
F1 0.247(18) 0.280(19) 0.280(18) 0.143(16) 0.001(15) 0.002(15)
F2 0.159(9) 0.165(9) 0.189(10) 0.032(8) 0.090(8) -0.022(7)
F3 0.53(3) 0.266(18) 0.197(13) -0.030(12) 0.187(16) -0.058(18)
F4 0.119(7) 0.169(10) 0.258(14) 0.073(9) 0.027(8) 0.036(7)
F5 0.31(2) 0.185(14) 0.32(2) 0.022(13) 0.169(16) -0.030(13)
F6 0.271(19) 0.35(2) 0.159(12) -0.051(12) 0.023(12) -0.031(16)
B1 0.063(6) 0.038(5) 0.031(4) 0.000(3) -0.011(4) -0.008(4)
B2 0.077(7) 0.043(5) 0.031(4) -0.002(4) 0.002(4) 0.009(5)
B3 0.094(8) 0.059(6) 0.018(4) 0.001(4) -0.014(4) 0.009(6)
B4 0.095(9) 0.058(6) 0.031(4) -0.014(4) -0.004(5) -0.016(6)
B5 0.069(7) 0.051(6) 0.060(6) 0.007(5) 0.008(5) 0.010(5)
B6 0.063(6) 0.050(6) 0.036(4) 0.010(4) -0.010(4) -0.007(5)
B7 0.073(7) 0.041(5) 0.032(4) -0.001(4) 0.005(4) -0.011(5)
B8 0.064(7) 0.083(8) 0.043(5) 0.008(5) 0.003(5) 0.019(6)
B9 0.072(8) 0.079(8) 0.038(5) -0.006(5) -0.004(5) -0.014(6)
B10 0.084(8) 0.036(5) 0.049(5) -0.013(4) 0.001(5) -0.009(5)
C1 0.073(6) 0.033(4) 0.030(3) -0.005(3) 0.005(3) -0.005(4)
C2 0.056(5) 0.051(5) 0.028(3) -0.003(3) 0.009(3) -0.003(4)
C3 0.068(6) 0.058(5) 0.026(3) -0.001(3) -0.009(3) -0.025(4)
C4 0.065(6) 0.078(6) 0.027(4) -0.004(4) -0.002(4) -0.026(5)
C5 0.061(5) 0.060(5) 0.024(3) -0.015(3) 0.008(3) -0.004(4)
C6 0.043(5) 0.069(6) 0.047(5) -0.006(4) -0.009(4) -0.006(4)
C7 0.037(5) 0.074(6) 0.070(6) -0.016(5) -0.006(4) -0.009(4)
C8 0.055(6) 0.061(6) 0.062(5) -0.011(4) 0.020(4) -0.003(4)
C9 0.053(5) 0.043(4) 0.034(4) 0.000(3) 0.004(3) -0.002(4)
C10 0.055(5) 0.043(4) 0.036(4) -0.008(3) 0.009(3) -0.002(4)
C11 0.036(4) 0.048(4) 0.033(3) -0.011(3) 0.006(3) -0.015(3)
C12 0.066(5) 0.044(4) 0.032(4) 0.003(3) 0.009(3) -0.022(4)
C13 0.052(5) 0.044(4) 0.032(4) 0.008(3) -0.006(3) -0.014(4)
C14 0.046(5) 0.068(6) 0.036(4) -0.002(4) 0.000(3) -0.027(4)
C15 0.072(6) 0.050(5) 0.038(4) 0.003(3) 0.005(4) -0.009(4)
C16 0.046(5) 0.053(5) 0.030(3) 0.000(3) -0.005(3) -0.005(4)
C17 0.087(8) 0.065(7) 0.071(6) -0.009(5) -0.032(6) -0.004(6)
C18 0.093(8) 0.054(6) 0.059(6) -0.009(5) -0.024(5) -0.009(5)
C19 0.114(10) 0.072(8) 0.085(8) -0.025(6) -0.019(7) 0.018(7)
C20 0.141(13) 0.073(8) 0.077(8) -0.027(6) -0.038(8) 0.029(8)
C21 0.164(14) 0.054(7) 0.058(6) -0.013(5) -0.017(8) -0.013(8)
C22 0.099(9) 0.081(7) 0.054(6) -0.018(5) -0.013(5) -0.026(7)
C23 0.141(10) 0.055(6) 0.034(4) -0.008(4) -0.006(5) -0.046(6)
C24 0.119(9) 0.052(5) 0.036(4) 0.011(4) -0.009(5) -0.029(5)
C25 0.136(11) 0.054(6) 0.055(6) 0.014(5) -0.030(6) -0.022(6)
C26 0.064(6) 0.049(5) 0.036(4) 0.007(3) -0.013(4) 0.000(4)
C27 0.046(6) 0.107(9) 0.066(6) 0.019(6) 0.014(5) 0.015(5)
C28 0.064(7) 0.096(8) 0.080(7) 0.004(6) 0.031(6) 0.011(6)
C29 0.052(7) 0.133(12) 0.104(9) 0.040(8) 0.039(6) 0.027(7)
C30 0.019(4) 0.120(10) 0.083(7) -0.007(7) 0.010(4) 0.006(5)
C31 0.078(8) 0.099(9) 0.067(7) 0.015(6) 0.044(6) 0.016(6)
C32 0.087(9) 0.172(14) 0.065(7) 0.033(8) 0.026(6) 0.024(9)
C33 0.184(17) 0.170(16) 0.144(14) -0.085(12) 0.107(13) -0.021(13)
C34 0.181(17) 0.194(18) 0.171(15) 0.106(14) 0.077(13) 0.108(14)
C35 0.046(7) 0.236(18) 0.118(11) -0.018(12) -0.001(7) -0.019(9)
C36 0.120(11) 0.085(9) 0.125(11) -0.007(8) 0.059(9) -0.024(8)
C37 0.049(6) 0.102(8) 0.061(6) 0.001(6) 0.004(4) -0.022(5)
C38 0.071(6) 0.095(8) 0.037(4) 0.014(5) 0.001(4) -0.034(6)
C39 0.123(9) 0.105(9) 0.068(6) 0.002(6) 0.020(6) -0.070(7)
C40 0.072(7) 0.122(9) 0.061(6) -0.022(6) 0.006(5) -0.050(7)
C41 0.064(7) 0.118(10) 0.063(6) 0.007(6) 0.011(5) -0.005(7)
C42 0.071(7) 0.094(9) 0.094(8) -0.021(7) 0.006(6) -0.007(6)
C43 0.125(11) 0.156(13) 0.040(5) 0.013(6) 0.000(6) -0.030(9)
C44 0.24(2) 0.137(13) 0.135(13) -0.010(10) 0.061(13) -0.125(14)
C45 0.072(9) 0.25(2) 0.163(14) -0.085(14) -0.005(9) -0.078(11)
C46 0.083(9) 0.195(17) 0.084(9) 0.009(10) 0.006(7) 0.032(10)
C47 0.151(14) 0.143(13) 0.147(13) 0.056(10) 0.023(11) 0.062(11)
C48 0.130(11) 0.138(11) 0.080(8) -0.015(8) -0.034(8) 0.065(10)
O11 0.274(15) 0.076(6) 0.093(6) -0.001(5) 0.070(8) -0.007(7)
O12 0.152(12) 0.30(2) 0.33(2) 0.023(17) 0.131(14) -0.006(13)

loop_
_atom_type_symbol
_atom_type_description
_atom_type_scat_dispersion_real
_atom_type_scat_dispersion_imag
_atom_type_scat_source
C C 0.0033 0.0016 'International Tables Vol C Tables 4.2.6.8 and 6.1.1.4'
H H 0.0000 0.0000 'International Tables Vol C Tables 4.2.6.8 and 6.1.1.4'
B B 0.0013 0.0007 'International Tables Vol C Tables 4.2.6.8 and 6.1.1.4'
N N 0.0061 0.0033 'International Tables Vol C Tables 4.2.6.8 and 6.1.1.4'
O O 0.0106 0.0060 'International Tables Vol C Tables 4.2.6.8 and 6.1.1.4'
F F 0.0171 0.0103 'International Tables Vol C Tables 4.2.6.8 and 6.1.1.4'
S S 0.1246 0.1234 'International Tables Vol C Tables 4.2.6.8 and 6.1.1.4'
Rh Rh -1.1178 0.9187 'International Tables Vol C Tables 4.2.6.8 and 6.1.1.4'

loop_
_geom_angle_atom_site_label_1
_geom_angle_atom_site_label_2
_geom_angle_atom_site_label_3
_geom_angle
_geom_angle_site_symmetry_1
_geom_angle_site_symmetry_3
N1 Rh1 O1 80.3(2) . .
N1 Rh1 C28 111.1(4) . .
O1 Rh1 C28 110.8(4) . .
N1 Rh1 N2 76.6(2) . .
O1 Rh1 N2 83.6(2) . .
C28 Rh1 N2 164.4(4) . .
N1 Rh1 C30 162.6(4) . .
O1 Rh1 C30 117.1(4) . .
C28 Rh1 C30 64.0(4) . .
N2 Rh1 C30 104.5(4) . .
N1 Rh1 C29 146.6(5) . .
O1 Rh1 C29 96.9(4) . .
C28 Rh1 C29 38.7(5) . .
N2 Rh1 C29 136.5(4) . .
C30 Rh1 C29 37.4(4) . .
N1 Rh1 C31 124.2(3) . .
O1 Rh1 C31 155.5(3) . .
C28 Rh1 C31 63.0(4) . .
N2 Rh1 C31 101.3(3) . .
C30 Rh1 C31 38.4(4) . .
C29 Rh1 C31 63.0(5) . .
N1 Rh1 C27 102.2(3) . .
O1 Rh1 C27 149.0(4) . .
C28 Rh1 C27 39.0(4) . .
N2 Rh1 C27 127.3(4) . .
C30 Rh1 C27 62.9(4) . .
C29 Rh1 C27 63.8(4) . .
C31 Rh1 C27 35.8(3) . .
N4 Rh2 O3 80.7(3) 3 .
N4 Rh2 C37 165.1(4) 3 .
O3 Rh2 C37 113.6(3) . .
N4 Rh2 C40 107.1(4) 3 .
O3 Rh2 C40 113.5(4) . .
C37 Rh2 C40 64.4(4) . .
N4 Rh2 C38 128.8(4) 3 .
O3 Rh2 C38 150.3(3) . .
C37 Rh2 C38 37.2(4) . .
C40 Rh2 C38 65.1(4) . .
N4 Rh2 C41 138.6(4) 3 .
O3 Rh2 C41 95.5(3) . .
C37 Rh2 C41 40.3(4) . .
C40 Rh2 C41 37.1(5) . .
C38 Rh2 C41 65.1(4) . .
N4 Rh2 N3 77.2(3) 3 3
O3 Rh2 N3 82.2(2) . 3
C37 Rh2 N3 107.7(3) . 3
C40 Rh2 N3 164.0(4) . 3
C38 Rh2 N3 100.0(3) . 3
C41 Rh2 N3 143.6(4) . 3
N4 Rh2 C39 100.9(5) 3 .
O3 Rh2 C39 152.6(4) . .
C37 Rh2 C39 64.7(5) . .
C40 Rh2 C39 39.6(5) . .
C38 Rh2 C39 39.4(4) . .
C41 Rh2 C39 65.1(5) . .
N3 Rh2 C39 125.0(4) 3 .
C5 N1 C9 119.5(6) . .
C5 N1 Rh1 125.9(5) . .
C9 N1 Rh1 114.1(4) . .
C10 N2 C11 117.3(6) . .
C10 N2 Rh1 114.0(5) . .
C11 N2 Rh1 128.6(5) . .
C17 N3 C14 116.3(8) . .
C17 N3 Rh2 114.1(6) . 3
C14 N3 Rh2 129.3(6) . 3
C18 N4 C22 120.9(10) . .
C18 N4 Rh2 113.8(6) . 3
C22 N4 Rh2 123.8(8) . 3
C2 O1 Rh1 122.9(5) . .
C4 O3 Rh2 121.6(5) . .
O5 S1 O7 117.0(8) . .
O5 S1 O6 103.3(10) . .
O7 S1 O6 114.8(7) . .
O5 S1 C47 112.1(10) . .
O7 S1 C47 104.1(9) . .
O6 S1 C47 105.0(9) . .
O10 S2 O8 125.7(14) . .
O10 S2 O9 107.8(12) . .
O8 S2 O9 106.3(13) . .
O10 S2 C48 104.0(11) . .
O8 S2 C48 103.9(10) . .
O9 S2 C48 108.0(10) . .
B7 B1 C1 106.0(7) . .
B7 B1 B2 60.7(6) . .
C1 B1 B2 60.7(5) . .
B7 B1 B6 59.4(6) . .
C1 B1 B6 104.1(6) . .
B2 B1 B6 108.6(7) . .
B7 B1 B5 109.1(7) . .
C1 B1 B5 56.4(5) . .
B2 B1 B5 108.7(6) . .
B6 B1 B5 61.6(6) . .
B1 B2 B7 58.8(6) . .
B1 B2 C1 59.1(5) . .
B7 B2 C1 103.4(6) . .
B1 B2 B8 106.2(7) . .
B7 B2 B8 59.3(6) . .
C1 B2 B8 102.7(7) . .
B1 B2 B3 107.0(7) . .
B7 B2 B3 108.4(7) . .
C1 B2 B3 56.3(5) . .
B8 B2 B3 61.4(6) . .
C1 B3 B4 59.5(6) . .
C1 B3 B9 106.0(7) . .
B4 B3 B9 60.7(7) . .
C1 B3 B2 61.0(5) . .
B4 B3 B2 110.2(7) . .
B9 B3 B2 107.1(6) . .
C1 B3 B8 104.0(6) . .
B4 B3 B8 105.9(7) . .
B9 B3 B8 57.6(6) . .
B2 B3 B8 58.6(6) . .
C1 B4 B3 58.7(6) . .
C1 B4 B9 104.7(8) . .
B3 B4 B9 59.9(7) . .
C1 B4 B5 57.3(5) . .
B3 B4 B5 107.7(7) . .
B9 B4 B5 110.0(7) . .
C1 B4 B10 104.6(6) . .
B3 B4 B10 110.1(7) . .
B9 B4 B10 62.6(7) . .
B5 B4 B10 60.6(6) . .
C1 B5 B4 57.8(6) . .
C1 B5 B1 59.3(5) . .
B4 B5 B1 106.1(7) . .
C1 B5 B10 104.4(8) . .
B4 B5 B10 59.8(6) . .
B1 B5 B10 105.7(8) . .
C1 B5 B6 103.2(7) . .
B4 B5 B6 105.8(8) . .
B1 B5 B6 57.5(5) . .
B10 B5 B6 59.4(6) . .
C3 B6 B7 59.8(6) . .
C3 B6 B1 104.4(7) . .
B7 B6 B1 59.4(6) . .
C3 B6 B10 57.8(6) . .
B7 B6 B10 109.1(7) . .
B1 B6 B10 109.2(6) . .
C3 B6 B5 103.7(6) . .
B7 B6 B5 108.5(6) . .
B1 B6 B5 60.9(5) . .
B10 B6 B5 60.3(6) . .
C3 B7 B1 104.9(7) . .
C3 B7 B6 58.5(6) . .
B1 B7 B6 61.2(6) . .
C3 B7 B8 57.8(6) . .
B1 B7 B8 108.5(7) . .
B6 B7 B8 108.0(7) . .
C3 B7 B2 104.8(6) . .
B1 B7 B2 60.5(6) . .
B6 B7 B2 109.9(7) . .
B8 B7 B2 60.6(6) . .
C3 B8 B9 61.6(6) . .
C3 B8 B7 59.5(5) . .
B9 B8 B7 111.7(8) . .
C3 B8 B2 105.7(8) . .
B9 B8 B2 109.3(8) . .
B7 B8 B2 60.1(6) . .
C3 B8 B3 104.8(8) . .
B9 B8 B3 58.9(6) . .
B7 B8 B3 107.8(8) . .
B2 B8 B3 59.9(6) . .
B8 B9 C3 57.7(5) . .
B8 B9 B3 63.5(6) . .
C3 B9 B3 105.3(7) . .
B8 B9 B4 109.5(8) . .
C3 B9 B4 102.7(8) . .
B3 B9 B4 59.4(7) . .
B8 B9 B10 106.1(7) . .
C3 B9 B10 56.0(5) . .
B3 B9 B10 107.8(8) . .
B4 B9 B10 60.3(7) . .
C3 B10 B6 56.9(5) . .
C3 B10 B4 101.9(7) . .
B6 B10 B4 106.4(7) . .
C3 B10 B5 103.1(6) . .
B6 B10 B5 60.4(6) . .
B4 B10 B5 59.6(6) . .
C3 B10 B9 58.2(5) . .
B6 B10 B9 105.0(7) . .
B4 B10 B9 57.1(6) . .
B5 B10 B9 104.9(7) . .
C2 C1 B3 115.2(6) . .
C2 C1 B5 119.9(8) . .
B3 C1 B5 116.7(7) . .
C2 C1 B4 120.4(6) . .
B3 C1 B4 61.7(6) . .
B5 C1 B4 64.9(6) . .
C2 C1 B1 117.9(6) . .
B3 C1 B1 113.1(6) . .
B5 C1 B1 64.3(5) . .
B4 C1 B1 115.7(6) . .
C2 C1 B2 114.6(6) . .
B3 C1 B2 62.6(5) . .
B5 C1 B2 114.8(6) . .
B4 C1 B2 113.3(7) . .
B1 C1 B2 60.1(5) . .
O2 C2 O1 129.3(8) . .
O2 C2 C1 117.8(7) . .
O1 C2 C1 112.9(6) . .
C4 C3 B8 117.4(8) . .
C4 C3 B6 116.7(6) . .
B8 C3 B6 114.8(7) . .
C4 C3 B10 115.4(7) . .
B8 C3 B10 117.0(7) . .
B6 C3 B10 65.3(6) . .
C4 C3 B7 117.3(6) . .
B8 C3 B7 62.7(6) . .
B6 C3 B7 61.7(6) . .
B10 C3 B7 117.0(7) . .
C4 C3 B9 117.7(7) . .
B8 C3 B9 60.7(6) . .
B6 C3 B9 117.8(7) . .
B10 C3 B9 65.8(6) . .
B7 C3 B9 113.6(7) . .
O4 C4 O3 130.2(8) . .
O4 C4 C3 118.2(6) . .
O3 C4 C3 111.5(7) . .
N1 C5 C6 121.3(7) . .
C7 C6 C5 119.8(8) . .
C6 C7 C8 120.1(8) . .
C9 C8 C7 118.4(8) . .
C8 C9 N1 120.9(7) . .
C8 C9 C10 123.9(8) . .
N1 C9 C10 115.2(7) . .
N2 C10 C9 119.7(7) . .
C12 C11 C16 122.3(6) . .
C12 C11 N2 118.6(7) . .
C16 C11 N2 119.0(6) . .
C11 C12 C13 119.7(7) . .
C11 C12 C23 122.1(7) . .
C13 C12 C23 118.2(7) . .
C14 C13 C12 117.6(6) . .
C14 C13 C24 122.9(7) . .
C12 C13 C24 119.4(7) . .
C15 C14 C13 121.7(7) . .
C15 C14 N3 121.1(8) . .
C13 C14 N3 117.0(7) . .
C14 C15 C16 120.1(8) . .
C14 C15 C25 120.7(7) . .
C16 C15 C25 119.2(7) . .
C11 C16 C15 118.5(7) . .
C11 C16 C26 122.3(6) . .
C15 C16 C26 119.1(7) . .
N3 C17 C18 118.0(11) . .
N4 C18 C19 122.7(9) . .
N4 C18 C17 115.3(11) . .
C19 C18 C17 121.9(11) . .
C18 C19 C20 119.6(13) . .
C21 C20 C19 117.4(13) . .
C20 C21 C22 124.3(10) . .
N4 C22 C21 114.9(11) . .
C31 C27 C28 108.1(9) . .
C31 C27 C32 131.9(12) . .
C28 C27 C32 119.9(11) . .
C31 C27 Rh1 71.7(6) . .
C28 C27 Rh1 68.9(6) . .
C32 C27 Rh1 121.7(7) . .
C29 C28 C27 106.4(11) . .
C29 C28 C33 127.2(13) . .
C27 C28 C33 125.7(12) . .
C29 C28 Rh1 71.8(6) . .
C27 C28 Rh1 72.1(6) . .
C33 C28 Rh1 128.0(9) . .
C30 C29 C28 108.0(11) . .
C30 C29 C34 132.1(14) . .
C28 C29 C34 119.7(15) . .
C30 C29 Rh1 71.1(6) . .
C28 C29 Rh1 69.5(6) . .
C34 C29 Rh1 120.3(9) . .
C29 C30 C31 107.2(10) . .
C29 C30 C35 126.6(13) . .
C31 C30 C35 126.1(13) . .
C29 C30 Rh1 71.4(6) . .
C31 C30 Rh1 71.0(6) . .
C35 C30 Rh1 126.1(8) . .
C27 C31 C30 110.2(11) . .
C27 C31 C36 127.3(11) . .
C30 C31 C36 122.0(12) . .
C27 C31 Rh1 72.5(7) . .
C30 C31 Rh1 70.6(6) . .
C36 C31 Rh1 130.3(8) . .
C38 C37 C41 108.7(10) . .
C38 C37 C42 127.1(9) . .
C41 C37 C42 124.0(11) . .
C38 C37 Rh2 71.9(7) . .
C41 C37 Rh2 70.4(6) . .
C42 C37 Rh2 126.9(7) . .
C37 C38 C39 109.4(9) . .
C37 C38 C43 126.4(10) . .
C39 C38 C43 124.0(10) . .
C37 C38 Rh2 70.9(6) . .
C39 C38 Rh2 71.1(6) . .
C43 C38 Rh2 128.5(9) . .
C38 C39 C40 104.7(10) . .
C38 C39 C44 126.2(12) . .
C40 C39 C44 129.0(11) . .
C38 C39 Rh2 69.5(5) . .
C40 C39 Rh2 69.2(6) . .
C44 C39 Rh2 124.6(12) . .
C41 C40 C39 110.6(9) . .
C41 C40 C45 128.4(13) . .
C39 C40 C45 120.6(13) . .
C41 C40 Rh2 71.8(6) . .
C39 C40 Rh2 71.2(6) . .
C45 C40 Rh2 129.7(10) . .
C40 C41 C46 125.3(12) . .
C40 C41 C37 106.6(10) . .
C46 C41 C37 127.9(12) . .
C40 C41 Rh2 71.2(7) . .
C46 C41 Rh2 127.8(9) . .
C37 C41 Rh2 69.3(6) . .
F2 C47 F3 94.2(16) . .
F2 C47 F1 106.0(15) . .
F3 C47 F1 128(2) . .
F2 C47 S1 117.8(15) . .
F3 C47 S1 108.3(13) . .
F1 C47 S1 103.1(13) . .
F6 C48 F4 106.3(15) . .
F6 C48 F5 102.5(14) . .
F4 C48 F5 109.5(15) . .
F6 C48 S2 114.2(14) . .
F4 C48 S2 118.4(10) . .
F5 C48 S2 104.6(10) . .

loop_
_geom_bond_atom_site_label_1
_geom_bond_atom_site_label_2
_geom_bond_distance
_geom_bond_site_symmetry_2
Rh1 N1 2.107(6) .
Rh1 O1 2.111(5) .
Rh1 C28 2.134(10) .
Rh1 N2 2.151(6) .
Rh1 C30 2.160(9) .
Rh1 C29 2.164(11) .
Rh1 C31 2.166(11) .
Rh1 C27 2.176(10) .
Rh2 N4 2.089(9) 3
Rh2 O3 2.113(5) .
Rh2 C37 2.129(12) .
Rh2 C40 2.135(11) .
Rh2 C38 2.140(9) .
Rh2 C41 2.143(12) .
Rh2 N3 2.143(7) 3
Rh2 C39 2.162(11) .
N1 C5 1.344(9) .
N1 C9 1.356(10) .
N2 C10 1.256(10) .
N2 C11 1.468(8) .
N3 C17 1.256(14) .
N3 C14 1.437(10) .
N3 Rh2 2.143(7) 3
N4 C18 1.343(14) .
N4 C22 1.369(11) .
N4 Rh2 2.090(9) 3
O1 C2 1.264(9) .
O2 C2 1.231(9) .
O3 C4 1.249(8) .
O4 C4 1.229(10) .
O5 S1 1.348(15) .
O6 S1 1.427(12) .
O7 S1 1.425(9) .
O8 S2 1.426(12) .
O9 S2 1.467(12) .
O10 S2 1.341(13) .
S1 C47 1.702(19) .
S2 C48 1.681(13) .
F1 C47 1.380(15) .
F2 C47 1.316(16) .
F3 C47 1.340(16) .
F4 C48 1.299(12) .
F5 C48 1.458(14) .
F6 C48 1.271(13) .
B1 B7 1.708(15) .
B1 C1 1.720(10) .
B1 B2 1.737(14) .
B1 B6 1.740(13) .
B1 B5 1.803(14) .
B2 B7 1.742(12) .
B2 C1 1.748(12) .
B2 B8 1.751(17) .
B2 B3 1.775(13) .
B3 C1 1.664(15) .
B3 B4 1.714(16) .
B3 B9 1.724(16) .
B3 B8 1.801(14) .
B4 C1 1.677(12) .
B4 B9 1.739(18) .
B4 B5 1.795(16) .
B4 B10 1.799(14) .
B5 C1 1.667(13) .
B5 B10 1.812(17) .
B5 B6 1.814(15) .
B6 C3 1.654(14) .
B6 B7 1.708(15) .
B6 B10 1.796(13) .
B7 C3 1.676(12) .
B7 B8 1.729(14) .
B8 C3 1.646(14) .
B8 B9 1.699(16) .
B9 C3 1.714(12) .
B9 B10 1.839(17) .
B10 C3 1.672(14) .
C1 C2 1.557(11) .
C3 C4 1.599(12) .
C5 C6 1.380(12) .
C6 C7 1.312(13) .
C7 C8 1.426(12) .
C8 C9 1.355(12) .
C9 C10 1.436(10) .
C11 C12 1.370(10) .
C11 C16 1.380(11) .
C12 C13 1.423(10) .
C12 C23 1.532(11) .
C13 C14 1.401(11) .
C13 C24 1.512(10) .
C14 C15 1.373(11) .
C15 C16 1.401(10) .
C15 C25 1.524(12) .
C16 C26 1.536(9) .
C17 C18 1.475(13) .
C18 C19 1.381(16) .
C19 C20 1.402(12) .
C20 C21 1.31(2) .
C21 C22 1.480(19) .
C27 C31 1.335(12) .
C27 C28 1.440(15) .
C27 C32 1.515(12) .
C28 C29 1.425(16) .
C28 C33 1.549(18) .
C29 C30 1.387(13) .
C29 C34 1.58(2) .
C30 C31 1.423(15) .
C30 C35 1.534(16) .
C31 C36 1.472(16) .
C37 C38 1.363(14) .
C37 C41 1.473(14) .
C37 C42 1.508(15) .
C38 C39 1.449(14) .
C38 C43 1.498(13) .
C39 C40 1.455(17) .
C39 C44 1.51(2) .
C40 C41 1.361(16) .
C40 C45 1.546(15) .
C41 C46 1.469(13) .

loop_
_geom_torsion_atom_site_label_1
_geom_torsion_atom_site_label_2
_geom_torsion_atom_site_label_3
_geom_torsion_atom_site_label_4
_geom_torsion
_geom_torsion_site_symmetry_1
C1 B1 B2 B7 -132.6(7) .
B6 B1 B2 B7 -36.4(6) .
B5 B1 B2 B7 -101.8(7) .
B7 B1 B2 C1 132.6(7) .
B6 B1 B2 C1 96.1(6) .
B5 B1 B2 C1 30.7(6) .
B7 B1 B2 B8 37.2(6) .
C1 B1 B2 B8 -95.4(7) .
B6 B1 B2 B8 0.8(8) .
B5 B1 B2 B8 -64.6(8) .
B7 B1 B2 B3 101.6(8) .
C1 B1 B2 B3 -31.0(6) .
B6 B1 B2 B3 65.2(8) .
B5 B1 B2 B3 -0.2(9) .
B1 B2 B3 C1 32.0(6) .
B7 B2 B3 C1 94.1(7) .
B8 B2 B3 C1 131.5(7) .
B1 B2 B3 B4 -2.7(10) .
B7 B2 B3 B4 59.3(10) .
C1 B2 B3 B4 -34.7(7) .
B8 B2 B3 B4 96.8(8) .
B1 B2 B3 B9 -67.1(10) .
B7 B2 B3 B9 -5.1(11) .
C1 B2 B3 B9 -99.2(8) .
B8 B2 B3 B9 32.4(8) .
B1 B2 B3 B8 -99.5(8) .
B7 B2 B3 B8 -37.5(7) .
C1 B2 B3 B8 -131.5(7) .
B9 B3 B4 C1 134.1(6) .
B2 B3 B4 C1 35.3(7) .
B8 B3 B4 C1 97.2(7) .
C1 B3 B4 B9 -134.1(6) .
B2 B3 B4 B9 -98.8(8) .
B8 B3 B4 B9 -37.0(7) .
C1 B3 B4 B5 -30.8(7) .
B9 B3 B4 B5 103.3(8) .
B2 B3 B4 B5 4.5(11) .
B8 B3 B4 B5 66.3(10) .
C1 B3 B4 B10 -95.2(7) .
B9 B3 B4 B10 38.9(7) .
B2 B3 B4 B10 -59.9(10) .
B8 B3 B4 B10 1.9(10) .
B3 B4 B5 C1 31.4(7) .
B9 B4 B5 C1 95.0(8) .
B10 B4 B5 C1 134.9(8) .
C1 B4 B5 B1 -35.8(6) .
B3 B4 B5 B1 -4.5(10) .
B9 B4 B5 B1 59.2(10) .
B10 B4 B5 B1 99.1(8) .
C1 B4 B5 B10 -134.9(8) .
B3 B4 B5 B10 -103.5(8) .
B9 B4 B5 B10 -39.9(8) .
C1 B4 B5 B6 -95.9(7) .
B3 B4 B5 B6 -64.5(9) .
B9 B4 B5 B6 -0.8(10) .
B10 B4 B5 B6 39.1(7) .
B7 B1 B5 C1 -97.0(7) .
B2 B1 B5 C1 -32.4(7) .
B6 B1 B5 C1 -133.9(8) .
B7 B1 B5 B4 -61.8(9) .
C1 B1 B5 B4 35.2(7) .
B2 B1 B5 B4 2.8(10) .
B6 B1 B5 B4 -98.7(8) .
B7 B1 B5 B10 0.7(9) .
C1 B1 B5 B10 97.7(8) .
B2 B1 B5 B10 65.3(8) .
B6 B1 B5 B10 -36.2(6) .
B7 B1 B5 B6 36.9(6) .
C1 B1 B5 B6 133.9(8) .
B2 B1 B5 B6 101.5(8) .
B7 B1 B6 C3 -40.8(6) .
C1 B1 B6 C3 59.6(8) .
B2 B1 B6 C3 -3.8(8) .
B5 B1 B6 C3 97.9(7) .
C1 B1 B6 B7 100.5(7) .
B2 B1 B6 B7 37.0(6) .
B5 B1 B6 B7 138.7(7) .
B7 B1 B6 B10 -101.3(8) .
C1 B1 B6 B10 -0.8(10) .
B2 B1 B6 B10 -64.3(9) .
B5 B1 B6 B10 37.4(8) .
B7 B1 B6 B5 -138.7(7) .
C1 B1 B6 B5 -38.3(7) .
B2 B1 B6 B5 -101.7(7) .
C1 B5 B6 C3 -59.5(8) .
B4 B5 B6 C3 0.3(9) .
B1 B5 B6 C3 -99.1(7) .
B10 B5 B6 C3 39.6(6) .
C1 B5 B6 B7 2.7(9) .
B4 B5 B6 B7 62.6(9) .
B1 B5 B6 B7 -36.8(7) .
B10 B5 B6 B7 101.9(8) .
C1 B5 B6 B1 39.5(6) .
B4 B5 B6 B1 99.4(7) .
B10 B5 B6 B1 138.6(8) .
C1 B5 B6 B10 -99.1(8) .
B4 B5 B6 B10 -39.3(7) .
B1 B5 B6 B10 -138.6(8) .
C1 B1 B7 C3 -56.9(7) .
B2 B1 B7 C3 -98.8(7) .
B6 B1 B7 C3 40.3(6) .
B5 B1 B7 C3 2.4(8) .
C1 B1 B7 B6 -97.2(6) .
B2 B1 B7 B6 -139.2(6) .
B5 B1 B7 B6 -37.9(6) .
C1 B1 B7 B8 3.6(9) .
B2 B1 B7 B8 -38.3(7) .
B6 B1 B7 B8 100.8(7) .
B5 B1 B7 B8 62.9(9) .
C1 B1 B7 B2 41.9(6) .
B6 B1 B7 B2 139.2(6) .
B5 B1 B7 B2 101.3(7) .
B1 B6 B7 C3 -132.8(6) .
B10 B6 B7 C3 -31.4(6) .
B5 B6 B7 C3 -95.4(7) .
C3 B6 B7 B1 132.8(6) .
B10 B6 B7 B1 101.5(7) .
B5 B6 B7 B1 37.5(7) .
C3 B6 B7 B8 31.2(7) .
B1 B6 B7 B8 -101.6(7) .
B10 B6 B7 B8 -0.1(10) .
B5 B6 B7 B8 -64.2(9) .
C3 B6 B7 B2 95.6(7) .
B1 B6 B7 B2 -37.2(6) .
B10 B6 B7 B2 64.3(9) .
B5 B6 B7 B2 0.2(10) .
B1 B2 B7 C3 99.0(8) .
C1 B2 B7 C3 58.4(9) .
B8 B2 B7 C3 -38.6(7) .
B3 B2 B7 C3 -0.1(10) .
C1 B2 B7 B1 -40.5(6) .
B8 B2 B7 B1 -137.5(7) .
B3 B2 B7 B1 -99.1(8) .
B1 B2 B7 B6 37.6(7) .
C1 B2 B7 B6 -3.0(9) .
B8 B2 B7 B6 -100.0(8) .
B3 B2 B7 B6 -61.5(9) .
B1 B2 B7 B8 137.5(7) .
C1 B2 B7 B8 97.0(7) .
B3 B2 B7 B8 38.4(8) .
B1 B7 B8 C3 -96.3(8) .
B6 B7 B8 C3 -31.5(7) .
B2 B7 B8 C3 -134.6(7) .
C3 B7 B8 B9 34.1(7) .
B1 B7 B8 B9 -62.2(10) .
B6 B7 B8 B9 2.6(11) .
B2 B7 B8 B9 -100.5(9) .
C3 B7 B8 B2 134.6(7) .
B1 B7 B8 B2 38.3(7) .
B6 B7 B8 B2 103.1(8) .
C3 B7 B8 B3 97.0(8) .
B1 B7 B8 B3 0.7(10) .
B6 B7 B8 B3 65.5(9) .
B2 B7 B8 B3 -37.6(7) .
B1 B2 B8 C3 2.6(9) .
B7 B2 B8 C3 39.6(6) .
C1 B2 B8 C3 -58.6(8) .
B3 B2 B8 C3 -98.3(8) .
B1 B2 B8 B9 67.5(8) .
B7 B2 B8 B9 104.5(8) .
C1 B2 B8 B9 6.3(9) .
B3 B2 B8 B9 -33.4(7) .
B1 B2 B8 B7 -37.0(6) .
C1 B2 B8 B7 -98.1(7) .
B3 B2 B8 B7 -137.9(8) .
B1 B2 B8 B3 100.9(7) .
B7 B2 B8 B3 137.9(8) .
C1 B2 B8 B3 39.7(6) .
C1 B3 B8 C3 57.4(9) .
B4 B3 B8 C3 -4.4(10) .
B9 B3 B8 C3 -42.8(7) .
B2 B3 B8 C3 99.9(8) .
C1 B3 B8 B9 100.2(8) .
B4 B3 B8 B9 38.4(8) .
B2 B3 B8 B9 142.7(8) .
C1 B3 B8 B7 -4.8(10) .
B4 B3 B8 B7 -66.6(10) .
B9 B3 B8 B7 -105.0(9) .
B2 B3 B8 B7 37.7(7) .
C1 B3 B8 B2 -42.5(6) .
B4 B3 B8 B2 -104.3(8) .
B9 B3 B8 B2 -142.7(8) .
B7 B8 B9 C3 -33.3(7) .
B2 B8 B9 C3 -97.9(8) .
B3 B8 B9 C3 -131.7(8) .
C3 B8 B9 B3 131.7(8) .
B7 B8 B9 B3 98.4(9) .
B2 B8 B9 B3 33.8(7) .
C3 B8 B9 B4 93.0(8) .
B7 B8 B9 B4 59.7(10) .
B2 B8 B9 B4 -4.9(10) .
B3 B8 B9 B4 -38.7(7) .
C3 B8 B9 B10 29.4(7) .
B7 B8 B9 B10 -3.9(11) .
B2 B8 B9 B10 -68.5(9) .
B3 B8 B9 B10 -102.3(8) .
C1 B3 B9 B8 -96.7(7) .
B4 B3 B9 B8 -136.8(8) .
B2 B3 B9 B8 -32.8(8) .
C1 B3 B9 C3 -55.8(9) .
B4 B3 B9 C3 -95.9(8) .
B2 B3 B9 C3 8.1(11) .
B8 B3 B9 C3 40.9(7) .
C1 B3 B9 B4 40.1(6) .
B2 B3 B9 B4 104.0(8) .
B8 B3 B9 B4 136.8(8) .
C1 B3 B9 B10 2.8(8) .
B4 B3 B9 B10 -37.3(6) .
B2 B3 B9 B10 66.7(9) .
B8 B3 B9 B10 99.5(7) .
C1 B4 B9 B8 1.2(10) .
B3 B4 B9 B8 40.6(7) .
B5 B4 B9 B8 -58.9(10) .
B10 B4 B9 B8 -97.8(7) .
C1 B4 B9 C3 61.0(9) .
B3 B4 B9 C3 100.4(7) .
B5 B4 B9 C3 1.0(10) .
B10 B4 B9 C3 -38.0(6) .
C1 B4 B9 B3 -39.4(6) .
B5 B4 B9 B3 -99.4(8) .
B10 B4 B9 B3 -138.4(7) .
C1 B4 B9 B10 99.0(7) .
B3 B4 B9 B10 138.4(7) .
B5 B4 B9 B10 39.0(7) .
B7 B6 B10 C3 32.1(6) .
B1 B6 B10 C3 95.3(8) .
B5 B6 B10 C3 133.0(7) .
C3 B6 B10 B4 -93.7(8) .
B7 B6 B10 B4 -61.6(10) .
B1 B6 B10 B4 1.6(11) .
B5 B6 B10 B4 39.3(8) .
C3 B6 B10 B5 -133.0(7) .
B7 B6 B10 B5 -100.9(8) .
B1 B6 B10 B5 -37.7(7) .
C3 B6 B10 B9 -34.2(6) .
B7 B6 B10 B9 -2.1(9) .
B1 B6 B10 B9 61.1(10) .
B5 B6 B10 B9 98.8(8) .
C1 B4 B10 C3 -60.3(9) .
B3 B4 B10 C3 1.2(10) .
B9 B4 B10 C3 39.0(7) .
B5 B4 B10 C3 -98.3(7) .
C1 B4 B10 B6 -1.7(11) .
B3 B4 B10 B6 59.9(10) .
B9 B4 B10 B6 97.6(8) .
B5 B4 B10 B6 -39.7(8) .
C1 B4 B10 B5 38.0(7) .
B3 B4 B10 B5 99.5(8) .
B9 B4 B10 B5 137.3(8) .
C1 B4 B10 B9 -99.3(8) .
B3 B4 B10 B9 -37.7(7) .
B5 B4 B10 B9 -137.3(8) .
C1 B5 B10 C3 58.0(8) .
B4 B5 B10 C3 96.2(7) .
B1 B5 B10 C3 -3.6(8) .
B6 B5 B10 C3 -38.9(6) .
C1 B5 B10 B6 97.0(7) .
B4 B5 B10 B6 135.2(8) .
B1 B5 B10 B6 35.4(6) .
C1 B5 B10 B4 -38.2(6) .
B1 B5 B10 B4 -99.8(7) .
B6 B5 B10 B4 -135.2(8) .
C1 B5 B10 B9 -2.1(8) .
B4 B5 B10 B9 36.1(7) .
B1 B5 B10 B9 -63.7(8) .
B6 B5 B10 B9 -99.1(7) .
B8 B9 B10 C3 -30.0(7) .
B3 B9 B10 C3 -96.7(7) .
B4 B9 B10 C3 -133.6(7) .
B8 B9 B10 B6 3.6(10) .
C3 B9 B10 B6 33.6(6) .
B3 B9 B10 B6 -63.1(8) .
B4 B9 B10 B6 -100.0(8) .
B8 B9 B10 B4 103.6(9) .
C3 B9 B10 B4 133.6(7) .
B3 B9 B10 B4 36.9(6) .
B8 B9 B10 B5 66.3(9) .
C3 B9 B10 B5 96.3(7) .
B3 B9 B10 B5 -0.4(9) .
B4 B9 B10 B5 -37.3(7) .
B4 B3 C1 C2 -112.4(7) .
B9 B3 C1 C2 -153.1(6) .
B2 B3 C1 C2 105.9(7) .
B8 B3 C1 C2 147.1(7) .
B4 B3 C1 B5 36.0(7) .
B9 B3 C1 B5 -4.6(9) .
B2 B3 C1 B5 -105.6(7) .
B8 B3 C1 B5 -64.4(9) .
B9 B3 C1 B4 -40.7(6) .
B2 B3 C1 B4 -141.7(7) .
B8 B3 C1 B4 -100.5(8) .
B4 B3 C1 B1 107.8(7) .
B9 B3 C1 B1 67.1(8) .
B2 B3 C1 B1 -33.9(6) .
B8 B3 C1 B1 7.4(9) .
B4 B3 C1 B2 141.7(7) .
B9 B3 C1 B2 101.0(7) .
B8 B3 C1 B2 41.2(6) .
B4 B5 C1 C2 112.0(8) .
B1 B5 C1 C2 -108.9(8) .
B10 B5 C1 C2 151.2(7) .
B6 B5 C1 C2 -147.5(7) .
B4 B5 C1 B3 -34.9(7) .
B1 B5 C1 B3 104.2(7) .
B10 B5 C1 B3 4.3(9) .
B6 B5 C1 B3 65.6(8) .
B1 B5 C1 B4 139.1(8) .
B10 B5 C1 B4 39.2(7) .
B6 B5 C1 B4 100.5(8) .
B4 B5 C1 B1 -139.1(8) .
B10 B5 C1 B1 -99.9(7) .
B6 B5 C1 B1 -38.6(6) .
B4 B5 C1 B2 -105.4(8) .
B1 B5 C1 B2 33.7(7) .
B10 B5 C1 B2 -66.2(8) .
B6 B5 C1 B2 -4.9(10) .
B3 B4 C1 C2 104.2(8) .
B9 B4 C1 C2 144.2(8) .
B5 B4 C1 C2 -111.3(9) .
B10 B4 C1 C2 -150.9(8) .
B9 B4 C1 B3 40.0(7) .
B5 B4 C1 B3 144.5(7) .
B10 B4 C1 B3 105.0(8) .
B3 B4 C1 B5 -144.5(7) .
B9 B4 C1 B5 -104.6(8) .
B10 B4 C1 B5 -39.6(7) .
B3 B4 C1 B1 -103.6(8) .
B9 B4 C1 B1 -63.7(10) .
B5 B4 C1 B1 40.9(8) .
B10 B4 C1 B1 1.3(11) .
B3 B4 C1 B2 -36.9(6) .
B9 B4 C1 B2 3.1(9) .
B5 B4 C1 B2 107.6(7) .
B10 B4 C1 B2 68.1(9) .
B7 B1 C1 C2 -145.7(7) .
B2 B1 C1 C2 -103.8(8) .
B6 B1 C1 C2 152.6(7) .
B5 B1 C1 C2 111.7(9) .
B7 B1 C1 B3 -7.1(9) .
B2 B1 C1 B3 34.8(7) .
B6 B1 C1 B3 -68.9(9) .
B5 B1 C1 B3 -109.7(8) .
B7 B1 C1 B5 102.5(8) .
B2 B1 C1 B5 144.5(8) .
B6 B1 C1 B5 40.8(7) .
B7 B1 C1 B4 61.4(9) .
B2 B1 C1 B4 103.3(9) .
B6 B1 C1 B4 -0.3(10) .
B5 B1 C1 B4 -41.1(8) .
B7 B1 C1 B2 -41.9(6) .
B6 B1 C1 B2 -103.7(8) .
B5 B1 C1 B2 -144.5(8) .
B1 B2 C1 C2 109.3(7) .
B7 B2 C1 C2 149.7(7) .
B8 B2 C1 C2 -149.3(7) .
B3 B2 C1 C2 -106.9(7) .
B1 B2 C1 B3 -143.8(7) .
B7 B2 C1 B3 -103.4(7) .
B8 B2 C1 B3 -42.4(6) .
B1 B2 C1 B5 -35.2(7) .
B7 B2 C1 B5 5.1(9) .
B8 B2 C1 B5 66.2(8) .
B3 B2 C1 B5 108.5(8) .
B1 B2 C1 B4 -107.3(7) .
B7 B2 C1 B4 -66.9(8) .
B8 B2 C1 B4 -5.9(8) .
B3 B2 C1 B4 36.5(7) .
B7 B2 C1 B1 40.3(6) .
B8 B2 C1 B1 101.4(7) .
B3 B2 C1 B1 143.8(7) .
Rh1 O1 C2 O2 -6.7(13) .
Rh1 O1 C2 C1 173.1(5) .
B3 C1 C2 O2 77.2(10) .
B5 C1 C2 O2 -70.2(10) .
B4 C1 C2 O2 6.5(12) .
B1 C1 C2 O2 -145.0(8) .
B2 C1 C2 O2 147.2(8) .
B3 C1 C2 O1 -102.6(8) .
B5 C1 C2 O1 110.0(8) .
B4 C1 C2 O1 -173.3(8) .
B1 C1 C2 O1 35.2(10) .
B2 C1 C2 O1 -32.6(9) .
B9 B8 C3 C4 108.0(8) .
B7 B8 C3 C4 -108.3(7) .
B2 B8 C3 C4 -148.1(6) .
B3 B8 C3 C4 149.5(7) .
B9 B8 C3 B6 -109.3(8) .
B7 B8 C3 B6 34.4(7) .
B2 B8 C3 B6 -5.5(9) .
B3 B8 C3 B6 -67.9(9) .
B9 B8 C3 B10 -35.6(8) .
B7 B8 C3 B10 108.1(8) .
B2 B8 C3 B10 68.2(9) .
B3 B8 C3 B10 5.8(11) .
B9 B8 C3 B7 -143.7(8) .
B2 B8 C3 B7 -39.9(6) .
B3 B8 C3 B7 -102.2(8) .
B7 B8 C3 B9 143.7(8) .
B2 B8 C3 B9 103.8(8) .
B3 B8 C3 B9 41.4(7) .
B7 B6 C3 C4 108.2(8) .
B1 B6 C3 C4 148.8(7) .
B10 B6 C3 C4 -107.3(8) .
B5 B6 C3 C4 -148.2(7) .
B7 B6 C3 B8 -34.7(7) .
B1 B6 C3 B8 5.9(9) .
B10 B6 C3 B8 109.7(8) .
B5 B6 C3 B8 68.9(9) .
B7 B6 C3 B10 -144.5(7) .
B1 B6 C3 B10 -103.8(7) .
B5 B6 C3 B10 -40.8(6) .
B1 B6 C3 B7 40.6(6) .
B10 B6 C3 B7 144.5(7) .
B5 B6 C3 B7 103.7(7) .
B7 B6 C3 B9 -103.3(8) .
B1 B6 C3 B9 -62.7(9) .
B10 B6 C3 B9 41.2(8) .
B5 B6 C3 B9 0.4(10) .
B6 B10 C3 C4 109.2(7) .
B4 B10 C3 C4 -148.9(7) .
B5 B10 C3 C4 149.9(7) .
B9 B10 C3 C4 -110.5(8) .
B6 B10 C3 B8 -106.5(8) .
B4 B10 C3 B8 -4.6(10) .
B5 B10 C3 B8 -65.7(9) .
B9 B10 C3 B8 33.8(8) .
B4 B10 C3 B6 101.9(7) .
B5 B10 C3 B6 40.7(6) .
B9 B10 C3 B6 140.3(7) .
B6 B10 C3 B7 -35.0(6) .
B4 B10 C3 B7 66.9(8) .
B5 B10 C3 B7 5.7(9) .
B9 B10 C3 B7 105.3(8) .
B6 B10 C3 B9 -140.3(7) .
B4 B10 C3 B9 -38.4(7) .
B5 B10 C3 B9 -99.6(7) .
B1 B7 C3 C4 -148.9(7) .
B6 B7 C3 C4 -107.2(8) .
B8 B7 C3 C4 108.4(9) .
B2 B7 C3 C4 148.3(8) .
B1 B7 C3 B8 102.7(7) .
B6 B7 C3 B8 144.4(7) .
B2 B7 C3 B8 39.9(7) .
B1 B7 C3 B6 -41.7(6) .
B8 B7 C3 B6 -144.4(7) .
B2 B7 C3 B6 -104.5(8) .
B1 B7 C3 B10 -5.3(9) .
B6 B7 C3 B10 36.3(7) .
B8 B7 C3 B10 -108.1(8) .
B2 B7 C3 B10 -68.1(9) .
B1 B7 C3 B9 68.4(9) .
B6 B7 C3 B9 110.1(8) .
B8 B7 C3 B9 -34.3(8) .
B2 B7 C3 B9 5.6(10) .
B8 B9 C3 C4 -107.5(10) .
B3 B9 C3 C4 -151.4(8) .
B4 B9 C3 C4 147.3(8) .
B10 B9 C3 C4 107.2(9) .
B3 B9 C3 B8 -43.9(8) .
B4 B9 C3 B8 -105.2(9) .
B10 B9 C3 B8 -145.3(8) .
B8 B9 C3 B6 104.3(9) .
B3 B9 C3 B6 60.4(10) .
B4 B9 C3 B6 -0.9(10) .
B10 B9 C3 B6 -41.0(8) .
B8 B9 C3 B10 145.3(8) .
B3 B9 C3 B10 101.4(9) .
B4 B9 C3 B10 40.1(7) .
B8 B9 C3 B7 35.0(9) .
B3 B9 C3 B7 -8.8(11) .
B4 B9 C3 B7 -70.1(10) .
B10 B9 C3 B7 -110.3(8) .
Rh2 O3 C4 O4 -8.5(16) .
Rh2 O3 C4 C3 174.9(5) .
B8 C3 C4 O4 -72.6(12) .
B6 C3 C4 O4 145.4(10) .
B10 C3 C4 O4 71.6(12) .
B7 C3 C4 O4 -144.3(10) .
B9 C3 C4 O4 -3.1(14) .
B8 C3 C4 O3 104.4(9) .
B6 C3 C4 O3 -37.5(11) .
B10 C3 C4 O3 -111.3(9) .
B7 C3 C4 O3 32.8(12) .
B9 C3 C4 O3 173.9(8) .
C9 N1 C5 C6 0.5(12) .
Rh1 N1 C5 C6 -170.6(6) .
N1 C5 C6 C7 0.2(14) .
C5 C6 C7 C8 -0.8(15) .
C6 C7 C8 C9 0.7(14) .
C7 C8 C9 N1 0.0(13) .
C7 C8 C9 C10 176.7(8) .
C5 N1 C9 C8 -0.6(11) .
Rh1 N1 C9 C8 171.6(6) .
C5 N1 C9 C10 -177.6(7) .
Rh1 N1 C9 C10 -5.4(8) .
C11 N2 C10 C9 -173.6(6) .
Rh1 N2 C10 C9 3.3(9) .
C8 C9 C10 N2 -175.5(8) .
N1 C9 C10 N2 1.4(11) .
C10 N2 C11 C12 -108.7(8) .
Rh1 N2 C11 C12 74.9(8) .
C10 N2 C11 C16 68.5(9) .
Rh1 N2 C11 C16 -107.9(7) .
C16 C11 C12 C13 3.5(12) .
N2 C11 C12 C13 -179.5(7) .
C16 C11 C12 C23 179.5(9) .
N2 C11 C12 C23 -3.4(12) .
C11 C12 C13 C14 -1.8(12) .
C23 C12 C13 C14 -178.0(9) .
C11 C12 C13 C24 -177.7(9) .
C23 C12 C13 C24 6.1(13) .
C12 C13 C14 C15 0.8(13) .
C24 C13 C14 C15 176.6(9) .
C12 C13 C14 N3 -174.3(8) .
C24 C13 C14 N3 1.4(13) .
C17 N3 C14 C15 -66.8(12) .
Rh2 N3 C14 C15 107.6(9) 3
C17 N3 C14 C13 108.4(11) .
Rh2 N3 C14 C13 -77.3(9) 3
C13 C14 C15 C16 -1.3(14) .
N3 C14 C15 C16 173.6(8) .
C13 C14 C15 C25 -179.4(10) .
N3 C14 C15 C25 -4.5(14) .
C12 C11 C16 C15 -3.9(12) .
N2 C11 C16 C15 179.0(7) .
C12 C11 C16 C26 173.4(8) .
N2 C11 C16 C26 -3.6(11) .
C14 C15 C16 C11 2.8(13) .
C25 C15 C16 C11 -179.1(9) .
C14 C15 C16 C26 -174.6(8) .
C25 C15 C16 C26 3.5(13) .
C14 N3 C17 C18 168.3(8) .
Rh2 N3 C17 C18 -6.9(13) 3
C22 N4 C18 C19 2.4(16) .
Rh2 N4 C18 C19 -164.4(9) 3
C22 N4 C18 C17 178.0(9) .
Rh2 N4 C18 C17 11.2(11) 3
N3 C17 C18 N4 -2.8(15) .
N3 C17 C18 C19 172.9(11) .
N4 C18 C19 C20 -4.4(18) .
C17 C18 C19 C20 -179.7(11) .
C18 C19 C20 C21 5.3(19) .
C19 C20 C21 C22 -4(2) .
C18 N4 C22 C21 -1.2(14) .
Rh2 N4 C22 C21 164.2(7) 3
C20 C21 C22 N4 2.4(18) .
C31 C27 C28 C29 2.8(11) .
C32 C27 C28 C29 179.3(9) .
Rh1 C27 C28 C29 64.0(7) .
C31 C27 C28 C33 174.3(11) .
C32 C27 C28 C33 -9.1(16) .
Rh1 C27 C28 C33 -124.4(12) .
C31 C27 C28 Rh1 -61.3(8) .
C32 C27 C28 Rh1 115.3(9) .
C27 C28 C29 C30 -3.2(11) .
C33 C28 C29 C30 -174.6(11) .
Rh1 C28 C29 C30 61.0(7) .
C27 C28 C29 C34 -178.3(11) .
C33 C28 C29 C34 10.3(17) .
Rh1 C28 C29 C34 -114.0(11) .
C27 C28 C29 Rh1 -64.2(7) .
C33 C28 C29 Rh1 124.4(12) .
C28 C29 C30 C31 2.4(11) .
C34 C29 C30 C31 176.7(13) .
Rh1 C29 C30 C31 62.4(6) .
C28 C29 C30 C35 178.4(10) .
C34 C29 C30 C35 -7(2) .
Rh1 C29 C30 C35 -121.6(11) .
C28 C29 C30 Rh1 -60.0(7) .
C34 C29 C30 Rh1 114.2(14) .
C28 C27 C31 C30 -1.3(12) .
C32 C27 C31 C30 -177.3(10) .
Rh1 C27 C31 C30 -60.8(7) .
C28 C27 C31 C36 -172.7(11) .
C32 C27 C31 C36 11.3(19) .
Rh1 C27 C31 C36 127.8(12) .
C28 C27 C31 Rh1 59.5(7) .
C32 C27 C31 Rh1 -116.5(11) .
C29 C30 C31 C27 -0.7(12) .
C35 C30 C31 C27 -176.7(10) .
Rh1 C30 C31 C27 62.0(8) .
C29 C30 C31 C36 171.2(10) .
C35 C30 C31 C36 -4.8(16) .
Rh1 C30 C31 C36 -126.1(10) .
C29 C30 C31 Rh1 -62.7(7) .
C35 C30 C31 Rh1 121.3(10) .
C41 C37 C38 C39 0.0(13) .
C42 C37 C38 C39 -176.0(11) .
Rh2 C37 C38 C39 61.0(9) .
C41 C37 C38 C43 174.7(11) .
C42 C37 C38 C43 -1.3(19) .
Rh2 C37 C38 C43 -124.3(12) .
C41 C37 C38 Rh2 -61.0(7) .
C42 C37 C38 Rh2 123.0(11) .
C37 C38 C39 C40 -0.2(14) .
C43 C38 C39 C40 -175.1(11) .
Rh2 C38 C39 C40 60.7(8) .
C37 C38 C39 C44 -179.4(14) .
C43 C38 C39 C44 6(2) .
Rh2 C38 C39 C44 -118.5(16) .
C37 C38 C39 Rh2 -60.9(8) .
C43 C38 C39 Rh2 124.2(12) .
C38 C39 C40 C41 0.4(14) .
C44 C39 C40 C41 179.5(15) .
Rh2 C39 C40 C41 61.2(9) .
C38 C39 C40 C45 173.5(12) .
C44 C39 C40 C45 -7(2) .
Rh2 C39 C40 C45 -125.6(13) .
C38 C39 C40 Rh2 -60.9(8) .
C44 C39 C40 Rh2 118.3(16) .
C39 C40 C41 C46 175.6(12) .
C45 C40 C41 C46 3(2) .
Rh2 C40 C41 C46 -123.5(13) .
C39 C40 C41 C37 -0.4(14) .
C45 C40 C41 C37 -172.8(13) .
Rh2 C40 C41 C37 60.5(7) .
C39 C40 C41 Rh2 -60.9(9) .
C45 C40 C41 Rh2 126.6(14) .
C38 C37 C41 C40 0.2(13) .
C42 C37 C41 C40 176.4(11) .
Rh2 C37 C41 C40 -61.7(8) .
C38 C37 C41 C46 -175.6(12) .
C42 C37 C41 C46 0.6(18) .
Rh2 C37 C41 C46 122.5(13) .
C38 C37 C41 Rh2 62.0(8) .
C42 C37 C41 Rh2 -121.9(10) .
O5 S1 C47 F2 -173.8(13) .
O7 S1 C47 F2 58.8(15) .
O6 S1 C47 F2 -62.3(16) .
O5 S1 C47 F3 -68.5(18) .
O7 S1 C47 F3 164.0(16) .
O6 S1 C47 F3 42.9(19) .
O5 S1 C47 F1 70.0(16) .
O7 S1 C47 F1 -57.5(15) .
O6 S1 C47 F1 -178.6(14) .
O10 S2 C48 F6 -71.4(17) .
O8 S2 C48 F6 61.6(18) .
O9 S2 C48 F6 174.3(16) .
O10 S2 C48 F4 55.1(17) .
O8 S2 C48 F4 -172.0(15) .
O9 S2 C48 F4 -59.3(18) .
O10 S2 C48 F5 177.3(14) .
O8 S2 C48 F5 -49.7(16) .
O9 S2 C48 F5 63.0(15) .

loop_
_platon_squeeze_void_nr
_platon_squeeze_void_average_x
_platon_squeeze_void_average_y
_platon_squeeze_void_average_z
_platon_squeeze_void_volume
_platon_squeeze_void_count_electrons
1 -0.042 0.000 0.000 963.0 100.9
2 0.012 0.500 0.500 962.9 100.5
